data_2210571
loop_
_publ_author_name
'Hong-Song Li'
'Song Li'
'Song-Lin Li'

_publ_section_title
;
 Tetraaquabis(1-carboxylatomethylpyridinium-4-carboxylato)nickel(II)
;
_journal_coeditor_code DN2051
_journal_issue 10
_journal_name_full 'Acta Crystallographica Section E'
_journal_page_first m2487
_journal_page_last m2488
_journal_paper_doi 10.1107/S1600536806023993
_journal_volume 62
_journal_year 2006
_chemical_formula_iupac '[Ni (C8 H6 N O4)2 (H2 O)4]'
_chemical_formula_moiety 'C16 H20 N2 Ni O12'
_chemical_formula_sum 'C16 H20 N2 Ni O12'
_chemical_formula_weight 491.05
_chemical_name_systematic
;
Tetraaquabis(1-carboxylatomethylpyridinium-4-carboxylato)nickel(II)
;
_space_group_IT_number 4
_symmetry_cell_setting monoclinic
_symmetry_space_group_name_Hall 'P 2yb'
_symmetry_space_group_name_H-M 'P 1 21 1'
_atom_sites_solution_hydrogens geom
_atom_sites_solution_primary direct
_atom_sites_solution_secondary difmap
_cell_angle_alpha 90.00
_cell_angle_beta 92.344(11)
_cell_angle_gamma 90.00
_cell_formula_units_Z 2
_cell_length_a 6.4670(5)
_cell_length_b 19.116(2)
_cell_length_c 7.7037(16)
_cell_measurement_reflns_used 2738
_cell_measurement_temperature 294(2)
_cell_measurement_theta_max 30.00
_cell_measurement_theta_min 2.13
_cell_volume 951.6(2)
_computing_cell_refinement XSCANS
_computing_data_collection 'XSCANS (Siemens,1994)'
_computing_data_reduction XSCANS
_computing_molecular_graphics 'SHELXTL (Bruker, 1997) and PLATON (Spek, 2003)'
_computing_publication_material SHELXTL
_computing_structure_refinement 'SHELXL97 (Sheldrick, 1997)'
_computing_structure_solution 'SHELXS97 (Sheldrick, 1997)'
_diffrn_ambient_temperature 293(2)
_diffrn_measured_fraction_theta_full 0.958
_diffrn_measured_fraction_theta_max 0.914
_diffrn_measurement_device_type 'Siemens P4'
_diffrn_measurement_method \w
_diffrn_radiation_monochromator graphite
_diffrn_radiation_source 'fine-focus sealed tube'
_diffrn_radiation_type MoK\a
_diffrn_radiation_wavelength 0.71073
_diffrn_reflns_av_R_equivalents 0.0203
_diffrn_reflns_av_sigmaI/netI 0.0249
_diffrn_reflns_limit_h_max 7
_diffrn_reflns_limit_h_min -7
_diffrn_reflns_limit_k_max 23
_diffrn_reflns_limit_k_min -1
_diffrn_reflns_limit_l_max 9
_diffrn_reflns_limit_l_min 0
_diffrn_reflns_number 3383
_diffrn_reflns_theta_full 28.28
_diffrn_reflns_theta_max 28.28
_diffrn_reflns_theta_min 2.13
_diffrn_standards_decay_% 8
_diffrn_standards_interval_count 120
_diffrn_standards_interval_time 0
_diffrn_standards_number 3
_exptl_absorpt_coefficient_mu 1.092
_exptl_absorpt_correction_T_max 0.8194
_exptl_absorpt_correction_T_min 0.7873
_exptl_absorpt_correction_type psi-scan
_exptl_absorpt_process_details '(North <i>et al.</i>,  1968)'
_exptl_crystal_colour green
_exptl_crystal_density_diffrn 1.714
_exptl_crystal_density_method 'not measured'
_exptl_crystal_description Block
_exptl_crystal_F_000 508
_exptl_crystal_size_max 0.23
_exptl_crystal_size_mid 0.22
_exptl_crystal_size_min 0.19
_refine_diff_density_max 0.395
_refine_diff_density_min -0.517
_refine_ls_abs_structure_details 'Flack (1983), with how many Friedel pairs?'
_refine_ls_abs_structure_Flack 0.096(14)
_refine_ls_extinction_method none
_refine_ls_goodness_of_fit_ref 1.072
_refine_ls_hydrogen_treatment mixed
_refine_ls_matrix_type full
_refine_ls_number_parameters 304
_refine_ls_number_reflns 2738
_refine_ls_number_restraints 13
_refine_ls_restrained_S_all 1.070
_refine_ls_R_factor_all 0.0367
_refine_ls_R_factor_gt 0.0319
_refine_ls_shift/su_max 0.001
_refine_ls_shift/su_mean 0.000
_refine_ls_structure_factor_coef Fsqd
_refine_ls_weighting_details 'calc w = 1/[\s^2^(Fo^2^)+(0.0453P)^2^+0.2043P] where P=(Fo^2^+2Fc^2^)/3'
_refine_ls_weighting_scheme calc
_refine_ls_wR_factor_gt 0.0752
_refine_ls_wR_factor_ref 0.0776
_reflns_number_gt 2526
_reflns_number_total 2738
_reflns_threshold_expression I>2\s(I)
_cod_data_source_file dn2051.cif
_cod_data_source_block I
_cod_original_sg_symbol_H-M 'P 21'
_cod_database_code 2210571
_cod_database_fobs_code 2210571

loop_
_symmetry_equiv_pos_as_xyz
'x, y, z'
'-x, y+1/2, -z'

loop_
_atom_site_type_symbol
_atom_site_label
_atom_site_fract_x
_atom_site_fract_y
_atom_site_fract_z
_atom_site_U_iso_or_equiv
_atom_site_adp_type
_atom_site_calc_flag
_atom_site_refinement_flags
_atom_site_occupancy
Ni Ni1 0.00772(6) 0.18227(2) 0.21455(5) 0.02276(9) Uani d . 1
O O1W -0.3022(4) 0.22259(14) 0.1897(3) 0.0305(5) Uani d D 1
H H1WA -0.365(6) 0.1840(12) 0.201(5) 0.046 Uiso d D 1
H H1WB -0.330(6) 0.2454(18) 0.096(3) 0.046 Uiso d D 1
O O2W 0.3126(4) 0.15108(15) 0.2565(4) 0.0383(6) Uani d D 1
H H2WA 0.425(4) 0.170(2) 0.230(6) 0.057 Uiso d D 1
H H2WB 0.334(6) 0.123(2) 0.341(5) 0.057 Uiso d D 1
O O3W 0.0508(4) 0.21005(17) -0.0362(3) 0.0410(6) Uani d D 1
H H3WA 0.139(5) 0.187(3) -0.095(5) 0.061 Uiso d D 1
H H3WB -0.066(4) 0.217(3) -0.091(5) 0.061 Uiso d D 1
O O4W -0.0502(4) 0.15839(16) 0.4650(3) 0.0388(6) Uani d D 1
H H4WA 0.063(4) 0.154(3) 0.525(5) 0.058 Uiso d D 1
H H4WB -0.132(5) 0.190(2) 0.503(5) 0.058 Uiso d D 1
O O1 0.1093(4) 0.28212(14) 0.2814(4) 0.0418(7) Uani d . 1
O O2 -0.1723(4) 0.34817(15) 0.3100(4) 0.0439(7) Uani d . 1
C C1 0.0148(5) 0.33918(18) 0.2826(5) 0.0293(7) Uani d . 1
C C2 0.1431(5) 0.40332(17) 0.2487(4) 0.0256(6) Uani d . 1
C C3 0.3358(5) 0.39619(19) 0.1755(5) 0.0316(7) Uani d . 1
H H3 0.3867 0.3520 0.1502 0.038 Uiso calc R 1
C C4 0.4492(5) 0.45450(19) 0.1412(5) 0.0314(7) Uani d . 1
H H4 0.5786 0.4498 0.0940 0.038 Uiso calc R 1
N N1 0.3748(4) 0.51914(14) 0.1753(4) 0.0268(6) Uani d . 1
C C5 0.1895(6) 0.52706(19) 0.2476(5) 0.0323(7) Uani d . 1
H H5 0.1422 0.5717 0.2733 0.039 Uiso calc R 1
C C6 0.0700(6) 0.46981(18) 0.2835(5) 0.0312(7) Uani d . 1
H H6 -0.0589 0.4756 0.3308 0.037 Uiso calc R 1
C C7 0.5031(6) 0.5812(2) 0.1457(5) 0.0329(8) Uani d . 1
H H7A 0.4153 0.6200 0.1084 0.039 Uiso calc R 1
H H7B 0.5980 0.5715 0.0544 0.039 Uiso calc R 1
C C8 0.6254(6) 0.6010(2) 0.3127(5) 0.0320(7) Uani d . 1
O O3 0.6055(6) 0.56695(19) 0.4455(4) 0.0564(9) Uani d . 1
O O4 0.7423(5) 0.65332(17) 0.2947(4) 0.0466(7) Uani d . 1
O O5 -0.0843(5) 0.08411(14) 0.1494(4) 0.0431(7) Uani d . 1
O O6 0.1830(5) 0.01121(17) 0.1247(6) 0.0586(9) Uani d . 1
C C9 0.0070(6) 0.02624(19) 0.1630(6) 0.0329(7) Uani d . 1
C C10 -0.1252(5) -0.03282(17) 0.2321(4) 0.0264(6) Uani d . 1
C C11 -0.0568(6) -0.10181(19) 0.2289(5) 0.0318(7) Uani d . 1
H H11 0.0716 -0.1123 0.1853 0.038 Uiso calc R 1
C C12 -0.1779(6) -0.15432(19) 0.2898(5) 0.0325(7) Uani d . 1
H H12 -0.1320 -0.2004 0.2870 0.039 Uiso calc R 1
N N2 -0.3633(5) -0.13944(16) 0.3537(4) 0.0294(6) Uani d . 1
C C13 -0.4339(6) -0.0737(2) 0.3567(5) 0.0343(8) Uani d . 1
H H13 -0.5637 -0.0647 0.3995 0.041 Uiso calc R 1
C C14 -0.3174(6) -0.01931(19) 0.2974(5) 0.0337(8) Uani d . 1
H H14 -0.3672 0.0263 0.3011 0.040 Uiso calc R 1
C C15 -0.4956(6) -0.1979(2) 0.4053(4) 0.0336(8) Uani d . 1
H H15A -0.5942 -0.1812 0.4873 0.040 Uiso calc R 1
H H15B -0.4106 -0.2335 0.4629 0.040 Uiso calc R 1
C C16 -0.6132(5) -0.2305(2) 0.2480(5) 0.0330(7) Uani d . 1
O O7 -0.7421(4) -0.27600(19) 0.2839(4) 0.0474(7) Uani d . 1
O O8 -0.5730(6) -0.2097(2) 0.1026(4) 0.0572(10) Uani d . 1

loop_
_atom_site_aniso_label
_atom_site_aniso_U_11
_atom_site_aniso_U_22
_atom_site_aniso_U_33
_atom_site_aniso_U_12
_atom_site_aniso_U_13
_atom_site_aniso_U_23
Ni1 0.02346(16) 0.01989(15) 0.02502(16) -0.00099(18) 0.00199(11) 0.00212(18)
O1W 0.0254(11) 0.0317(13) 0.0344(13) -0.0025(10) 0.0023(9) 0.0052(10)
O2W 0.0257(12) 0.0369(14) 0.0526(17) 0.0012(11) 0.0038(11) 0.0116(12)
O3W 0.0384(14) 0.0542(16) 0.0310(13) 0.0152(13) 0.0094(10) 0.0110(12)
O4W 0.0380(14) 0.0496(16) 0.0291(13) 0.0101(12) 0.0052(10) 0.0063(11)
O1 0.0368(14) 0.0240(13) 0.0635(19) -0.0058(11) -0.0111(12) 0.0015(12)
O2 0.0329(14) 0.0327(14) 0.0669(19) -0.0074(12) 0.0134(13) -0.0042(13)
C1 0.035(2) 0.0229(15) 0.0295(19) -0.0062(13) -0.0016(13) -0.0008(13)
C2 0.0283(16) 0.0224(15) 0.0257(15) -0.0043(12) -0.0018(12) -0.0017(11)
C3 0.0318(18) 0.0245(16) 0.0384(19) 0.0035(13) -0.0004(14) -0.0030(13)
C4 0.0266(17) 0.0321(17) 0.0358(19) -0.0002(13) 0.0049(13) -0.0032(13)
N1 0.0289(14) 0.0243(13) 0.0270(14) -0.0044(11) -0.0018(10) -0.0005(10)
C5 0.0330(18) 0.0228(15) 0.041(2) -0.0013(13) 0.0032(14) -0.0045(13)
C6 0.0266(18) 0.0284(17) 0.0389(19) -0.0005(13) 0.0042(14) -0.0053(14)
C7 0.034(2) 0.0308(18) 0.0336(19) -0.0121(15) 0.0010(14) 0.0024(14)
C8 0.0319(17) 0.0371(19) 0.0271(16) -0.0103(15) 0.0035(13) -0.0019(14)
O3 0.073(2) 0.061(2) 0.0342(16) -0.0357(18) -0.0050(14) 0.0071(14)
O4 0.0472(16) 0.0529(17) 0.0394(15) -0.0267(14) -0.0027(12) 0.0006(12)
O5 0.0437(16) 0.0234(13) 0.0612(19) -0.0012(11) -0.0072(13) 0.0006(12)
O6 0.0436(18) 0.0403(17) 0.093(3) -0.0037(14) 0.0233(17) 0.0110(17)
C9 0.0346(19) 0.0261(17) 0.038(2) -0.0056(14) -0.0046(14) 0.0021(14)
C10 0.0303(17) 0.0240(15) 0.0248(15) 0.0005(12) -0.0016(12) -0.0021(12)
C11 0.0260(17) 0.0272(17) 0.043(2) 0.0025(14) 0.0062(14) -0.0038(14)
C12 0.0342(18) 0.0221(16) 0.041(2) 0.0000(13) 0.0043(14) -0.0025(13)
N2 0.0314(15) 0.0304(14) 0.0266(13) -0.0079(11) 0.0022(11) -0.0036(11)
C13 0.0284(18) 0.0390(19) 0.036(2) 0.0045(14) 0.0063(14) -0.0055(15)
C14 0.0362(19) 0.0269(17) 0.0384(19) 0.0040(14) 0.0051(14) -0.0051(14)
C15 0.0387(19) 0.0380(19) 0.0247(16) -0.0156(16) 0.0069(14) -0.0006(14)
C16 0.0288(17) 0.0403(19) 0.0299(16) -0.0087(15) 0.0016(13) -0.0040(15)
O7 0.0453(15) 0.0618(19) 0.0354(14) -0.0303(15) 0.0045(11) 0.0013(13)
O8 0.069(2) 0.075(2) 0.0270(14) -0.041(2) -0.0002(14) 0.0015(15)

loop_
_atom_type_symbol
_atom_type_description
_atom_type_scat_dispersion_real
_atom_type_scat_dispersion_imag
_atom_type_scat_source
C C 0.0033 0.0016
;International Tables
Vol C Tables 4.2.6.8 and 6.1.1.4
;
H H 0.0000 0.0000
;International Tables
Vol C Tables 4.2.6.8 and 6.1.1.4
;
N N 0.0061 0.0033
;International Tables
Vol C Tables 4.2.6.8 and 6.1.1.4
;
O O 0.0106 0.0060
;International Tables
Vol C Tables 4.2.6.8 and 6.1.1.4
;
Ni Ni 0.3393 1.1124
;International Tables
Vol C Tables 4.2.6.8 and 6.1.1.4
;

loop_
_geom_angle_atom_site_label_1
_geom_angle_atom_site_label_2
_geom_angle_atom_site_label_3
_geom_angle
O5 Ni1 O4W 87.89(13)
O5 Ni1 O3W 93.27(13)
O4W Ni1 O3W 176.58(12)
O5 Ni1 O2W 92.30(12)
O4W Ni1 O2W 89.91(11)
O3W Ni1 O2W 93.25(11)
O5 Ni1 O1 178.65(13)
O4W Ni1 O1 92.29(13)
O3W Ni1 O1 86.63(13)
O2W Ni1 O1 86.36(11)
O5 Ni1 O1W 92.67(11)
O4W Ni1 O1W 87.58(10)
O3W Ni1 O1W 89.15(10)
O2W Ni1 O1W 174.35(12)
O1 Ni1 O1W 88.67(11)
Ni1 O1W H1WA 97(3)
Ni1 O1W H1WB 115(3)
H1WA O1W H1WB 116(2)
Ni1 O2W H2WA 131(3)
Ni1 O2W H2WB 115(3)
H2WA O2W H2WB 110(4)
Ni1 O3W H3WA 119(3)
Ni1 O3W H3WB 111(3)
H3WA O3W H3WB 114(4)
Ni1 O4W H4WA 110(3)
Ni1 O4W H4WB 108(3)
H4WA O4W H4WB 114(4)
C1 O1 Ni1 130.8(2)
O2 C1 O1 126.8(3)
O2 C1 C2 117.4(3)
O1 C1 C2 115.8(3)
C6 C2 C3 119.0(3)
C6 C2 C1 121.2(3)
C3 C2 C1 119.8(3)
C4 C3 C2 119.6(3)
C4 C3 H3 120.2
C2 C3 H3 120.2
N1 C4 C3 120.6(3)
N1 C4 H4 119.7
C3 C4 H4 119.7
C5 N1 C4 120.7(3)
C5 N1 C7 119.3(3)
C4 N1 C7 119.9(3)
N1 C5 C6 120.6(3)
N1 C5 H5 119.7
C6 C5 H5 119.7
C5 C6 C2 119.5(3)
C5 C6 H6 120.2
C2 C6 H6 120.2
N1 C7 C8 110.1(3)
N1 C7 H7A 109.6
C8 C7 H7A 109.6
N1 C7 H7B 109.6
C8 C7 H7B 109.6
H7A C7 H7B 108.1
O3 C8 O4 126.6(4)
O3 C8 C7 120.2(3)
O4 C8 C7 113.2(3)
C9 O5 Ni1 131.5(2)
O6 C9 O5 128.8(4)
O6 C9 C10 116.8(3)
O5 C9 C10 114.3(3)
C14 C10 C11 118.3(3)
C14 C10 C9 120.9(3)
C11 C10 C9 120.8(3)
C12 C11 C10 120.2(3)
C12 C11 H11 119.9
C10 C11 H11 119.9
N2 C12 C11 120.1(3)
N2 C12 H12 119.9
C11 C12 H12 119.9
C13 N2 C12 121.0(3)
C13 N2 C15 120.4(3)
C12 N2 C15 118.3(3)
N2 C13 C14 120.9(3)
N2 C13 H13 119.6
C14 C13 H13 119.6
C13 C14 C10 119.6(3)
C13 C14 H14 120.2
C10 C14 H14 120.2
N2 C15 C16 111.7(3)
N2 C15 H15A 109.3
C16 C15 H15A 109.3
N2 C15 H15B 109.3
C16 C15 H15B 109.3
H15A C15 H15B 107.9
O8 C16 O7 126.8(3)
O8 C16 C15 118.2(3)
O7 C16 C15 115.0(3)

loop_
_geom_bond_atom_site_label_1
_geom_bond_atom_site_label_2
_geom_bond_distance
Ni1 O5 2.026(3)
Ni1 O4W 2.033(3)
Ni1 O3W 2.033(3)
Ni1 O2W 2.072(3)
Ni1 O1 2.076(3)
Ni1 O1W 2.148(2)
O1W H1WA 0.85(3)
O1W H1WB 0.86(3)
O2W H2WA 0.84(3)
O2W H2WB 0.85(4)
O3W H3WA 0.86(4)
O3W H3WB 0.86(3)
O4W H4WA 0.85(3)
O4W H4WB 0.86(4)
O1 C1 1.250(4)
O2 C1 1.249(4)
C1 C2 1.509(5)
C2 C6 1.386(5)
C2 C3 1.396(5)
C3 C4 1.366(5)
C3 H3 0.9300
C4 N1 1.356(5)
C4 H4 0.9300
N1 C5 1.351(5)
N1 C7 1.471(4)
C5 C6 1.374(5)
C5 H5 0.9300
C6 H6 0.9300
C7 C8 1.530(5)
C7 H7A 0.9700
C7 H7B 0.9700
C8 O3 1.224(5)
C8 O4 1.264(5)
O5 C9 1.257(5)
O6 C9 1.221(5)
C9 C10 1.525(5)
C10 C14 1.384(5)
C10 C11 1.392(5)
C11 C12 1.368(5)
C11 H11 0.9300
C12 N2 1.345(5)
C12 H12 0.9300
N2 C13 1.339(5)
N2 C15 1.472(4)
C13 C14 1.373(6)
C13 H13 0.9300
C14 H14 0.9300
C15 C16 1.535(5)
C15 H15A 0.9700
C15 H15B 0.9700
C16 O8 1.227(5)
C16 O7 1.243(5)

loop_
_geom_hbond_atom_site_label_D
_geom_hbond_atom_site_label_H
_geom_hbond_atom_site_label_A
_geom_hbond_site_symmetry_A
_geom_hbond_distance_DH
_geom_hbond_distance_HA
_geom_hbond_distance_DA
_geom_hbond_angle_DHA
O1W H1WA O2W 1_455 0.85(3) 2.24(3) 2.906(3) 136(4)
O1W H1WB O8 2_455 0.86(3) 1.84(3) 2.692(4) 172(4)
O2W H2WA O1W 1_655 0.84(3) 2.07(3) 2.906(3) 174(5)
O2W H2WB O3 2_646 0.85(4) 1.99(4) 2.835(4) 173(5)
O3W H3WA O4 2_645 0.86(4) 1.86(2) 2.674(4) 156(4)
O3W H3WB O7 2_455 0.86(3) 1.90(2) 2.718(4) 158(4)
O4W H4WA O4 2_646 0.85(3) 1.84(2) 2.665(4) 163(4)
O4W H4WB O7 2_456 0.86(4) 1.97(3) 2.707(4) 143(4)
